data_9004993
loop_
_publ_author_name
'Mellini, M.'
'Zanazzi, P. F.'

_publ_section_title
;
 Effects of pressure on the structure of lizardite-1T
 Sample: at P = 7 kbar
;
_journal_name_full 'European Journal of Mineralogy'
_journal_page_first 13
_journal_page_last 19
_journal_paper_doi 10.1127/ejm/01/1/0013
_journal_volume 1
_journal_year 1989
_chemical_compound_source 'Coli, Italy'
_chemical_formula_sum 'Al0.15 Fe0.06 H4 Mg2.82 O9 Si1.94'
_chemical_name_mineral Lizardite
_space_group_IT_number 157
_symmetry_space_group_name_Hall 'P 3 -2'
_symmetry_space_group_name_H-M 'P 3 1 m'
_cell_angle_alpha 90
_cell_angle_beta 90
_cell_angle_gamma 120
_cell_formula_units_Z 1
_cell_length_a 5.313
_cell_length_b 5.313
_cell_length_c 7.227
_cell_volume 176.672
_database_code_amcsd 0006338
_diffrn_ambient_pressure 7e+05
_exptl_crystal_density_diffrn 2.617
_cod_original_formula_sum 'Mg2.82 Fe.06 Al.15 Si1.94 O9 H4'
_cod_database_code 9004993

loop_
_space_group_symop_operation_xyz
x,y,z
x-y,-y,z
-y,x-y,z
y,x,z
-x+y,-x,z
-x,-x+y,z

loop_
_atom_site_label
_atom_site_fract_x
_atom_site_fract_y
_atom_site_fract_z
_atom_site_occupancy
_atom_site_U_iso_or_equiv
Mg 0.33400 0.00000 0.44300 0.94000 0.01500
Fe 0.33400 0.00000 0.44300 0.02000 0.01500
Al1 0.33400 0.00000 0.44300 0.03000 0.01500
Si 0.33333 0.66667 0.06700 0.97000 0.00400
Al2 0.33333 0.66667 0.06700 0.03000 0.00400
O1 0.33333 0.66667 0.29100 1.00000 0.00100
O2 0.00000 0.50500 -0.01600 1.00000 0.02000
O3 0.00000 0.66600 0.58500 1.00000 0.01000
O4 0.00000 0.00000 0.27200 1.00000 0.02800
H3 0.58000 0.00000 0.69000 1.00000 0.04000
H4 0.00000 0.00000 0.12000 1.00000 0.04000

loop_
_cod_changelog_entry_id
_cod_changelog_entry_author
_cod_changelog_entry_date
_cod_changelog_entry_text
1
;cod-tools version 3.10.1
Id: cif_fix_AMCSD_atom_labels 10224 2024-08-07 11:09:31Z saulius
;
2024-08-07T19:39:16+03:00
;Changed the following '_atom_site_label' values:
the first duplicated label 'Al'  converted to 'Al1'
duplicated label 'Al' at index 4 converted to 'Al2'
;

loop_
_cod_related_entry_id
_cod_related_entry_database
_cod_related_entry_code
1 AMCSD 0006338
